data_4331381
loop_
_publ_author_name
'Hima K. Lingam'
'Cong Wang'
'Judith C. Gallucci'
'Xuenian Chen'
'Sheldon G. Shore'

_publ_contact_author_address
;
Department of Chemistry & Biochemistry
100 W 18th Avenue
Columbus OH 43220
;
_publ_contact_author_email shore.1@osu.edu
_publ_contact_author_fax (614)-292-1685
_publ_contact_author_name 'Sheldon G Shore'
_publ_contact_author_phone (614)-292-6000
_publ_section_title
;
 New Syntheses and Structural Characterization of NH3BH2Cl and (BH2NH2)3
 and Thermal Decomposition Behavior of NH3BH2Cl
;
_journal_name_full 'Inorganic Chemistry'
_journal_page_first 13430
_journal_page_last 13436
_journal_paper_doi 10.1021/ic302308v
_journal_volume 51
_journal_year 2012
_chemical_formula_moiety 'B3 H12 N3'
_chemical_formula_sum 'B3 H12 N3'
_chemical_formula_weight 86.56
_chemical_name_common cyclotriborazane
_space_group_IT_number 57
_symmetry_cell_setting orthorhombic
_symmetry_space_group_name_Hall '-P 2c 2b'
_symmetry_space_group_name_H-M 'P b c m'
_atom_sites_solution_hydrogens geom
_atom_sites_solution_primary direct
_atom_sites_solution_secondary difmap
_audit_creation_method SHELXL-97
_audit_update_record
;
2012-10-19 # Formatted by publCIF
;
_cell_angle_alpha 90.00
_cell_angle_beta 90.00
_cell_angle_gamma 90.00
_cell_formula_units_Z 4
_cell_length_a 4.383(2)
_cell_length_b 12.193(2)
_cell_length_c 11.180(2)
_cell_measurement_reflns_used 1256
_cell_measurement_temperature 180(2)
_cell_measurement_theta_max 27.43
_cell_measurement_theta_min 3.34
_cell_volume 597.5(3)
_computing_structure_refinement 'SHELXL-97 (Sheldrick, 2008)'
_computing_structure_solution 'SHELXS-97 (Sheldrick, 2008)'
_diffrn_ambient_temperature 180(2)
_diffrn_measured_fraction_theta_full 0.996
_diffrn_measured_fraction_theta_max 0.996
_diffrn_measurement_device_type 'NONIUS KAPPA CCD'
_diffrn_measurement_method 'PHI SCANS & OMEGA SCANS'
_diffrn_radiation_monochromator graphite
_diffrn_radiation_source 'fine-focus sealed tube'
_diffrn_radiation_type MoK\a
_diffrn_radiation_wavelength 0.71073
_diffrn_reflns_av_R_equivalents 0.0395
_diffrn_reflns_av_sigmaI/netI 0.0435
_diffrn_reflns_limit_h_max 5
_diffrn_reflns_limit_h_min -5
_diffrn_reflns_limit_k_max 15
_diffrn_reflns_limit_k_min -15
_diffrn_reflns_limit_l_max 14
_diffrn_reflns_limit_l_min -14
_diffrn_reflns_number 1256
_diffrn_reflns_theta_full 27.43
_diffrn_reflns_theta_max 27.43
_diffrn_reflns_theta_min 3.34
_exptl_absorpt_coefficient_mu 0.058
_exptl_absorpt_correction_T_max 0.9914
_exptl_absorpt_correction_T_min 0.9801
_exptl_absorpt_correction_type multi-scan
_exptl_absorpt_process_details 'HKL SCALEPACK (OTWINOWSKI & MINOR, 1997)'
_exptl_crystal_density_diffrn 0.962
_exptl_crystal_F_000 192
_exptl_crystal_size_max 0.35
_exptl_crystal_size_mid 0.23
_exptl_crystal_size_min 0.15
_refine_diff_density_max 0.214
_refine_diff_density_min -0.261
_refine_diff_density_rms 0.048
_refine_ls_extinction_method none
_refine_ls_goodness_of_fit_ref 1.012
_refine_ls_hydrogen_treatment mixed
_refine_ls_matrix_type full
_refine_ls_number_parameters 59
_refine_ls_number_reflns 722
_refine_ls_number_restraints 0
_refine_ls_restrained_S_all 1.012
_refine_ls_R_factor_all 0.0939
_refine_ls_R_factor_gt 0.0445
_refine_ls_shift/su_max 0.000
_refine_ls_shift/su_mean 0.000
_refine_ls_structure_factor_coef Fsqd
_refine_ls_weighting_details 'calc w=1/[\s^2^(Fo^2^)+(0.0636P)^2^+0.0000P] where P=(Fo^2^+2Fc^2^)/3'
_refine_ls_weighting_scheme calc
_refine_ls_wR_factor_gt 0.0963
_refine_ls_wR_factor_ref 0.1144
_reflns_number_gt 441
_reflns_number_total 722
_reflns_threshold_expression >2sigma(I)
_cod_data_source_file ic302308v_si_002_3.cif
_cod_data_source_block shore1837
_cod_database_code 4331381

loop_
_symmetry_equiv_pos_as_xyz
'x, y, z'
'-x, -y, z+1/2'
'x, -y+1/2, -z'
'-x, y+1/2, -z+1/2'
'-x, -y, -z'
'x, y, -z-1/2'
'-x, y-1/2, z'
'x, -y-1/2, z-1/2'

loop_
_atom_site_label
_atom_site_type_symbol
_atom_site_fract_x
_atom_site_fract_y
_atom_site_fract_z
_atom_site_U_iso_or_equiv
_atom_site_adp_type
_atom_site_occupancy
_atom_site_symmetry_multiplicity
_atom_site_calc_flag
_atom_site_refinement_flags
N1 N 0.2447(3) 0.37063(12) 0.2500 0.0256(4) Uani 1 2 d S
B2 B 0.3545(5) 0.61662(15) 0.2500 0.0280(5) Uani 1 2 d S
N2 N 0.2460(3) 0.55058(9) 0.36300(9) 0.0267(4) Uani 1 1 d .
B1 B 0.3531(3) 0.42740(11) 0.36918(13) 0.0267(4) Uani 1 1 d .
H1BB H 0.246(2) 0.3858(10) 0.4517(12) 0.026(3) Uiso 1 1 d .
H2BB H 0.243(3) 0.7050(14) 0.2500 0.030(5) Uiso 1 2 d S
H2BA H 0.611(4) 0.6224(13) 0.2500 0.031(4) Uiso 1 2 d S
H1BA H 0.613(3) 0.4255(9) 0.3715(9) 0.028(3) Uiso 1 1 d .
H2NB H 0.050(4) 0.5541(11) 0.3703(10) 0.033(4) Uiso 1 1 d .
H1NB H 0.049(4) 0.3632(13) 0.2500 0.026(5) Uiso 1 2 d S
H1NA H 0.314(4) 0.3022(16) 0.2500 0.032(5) Uiso 1 2 d S
H2NA H 0.321(3) 0.5846(11) 0.4284(14) 0.043(4) Uiso 1 1 d .

loop_
_atom_site_aniso_label
_atom_site_aniso_U_11
_atom_site_aniso_U_22
_atom_site_aniso_U_33
_atom_site_aniso_U_23
_atom_site_aniso_U_13
_atom_site_aniso_U_12
N1 0.0214(9) 0.0238(8) 0.0316(9) 0.000 0.000 0.0004(6)
B2 0.0239(11) 0.0260(10) 0.0341(12) 0.000 0.000 0.0002(8)
N2 0.0226(7) 0.0315(7) 0.0261(7) -0.0039(5) -0.0002(5) 0.0008(4)
B1 0.0239(8) 0.0306(8) 0.0256(8) 0.0023(6) -0.0007(6) 0.0005(6)

loop_
_atom_type_symbol
_atom_type_description
_atom_type_scat_dispersion_real
_atom_type_scat_dispersion_imag
_atom_type_scat_source
H H 0.0000 0.0000 'International Tables Vol C Tables 4.2.6.8 and 6.1.1.4'
B B 0.0013 0.0007 'International Tables Vol C Tables 4.2.6.8 and 6.1.1.4'
N N 0.0061 0.0033 'International Tables Vol C Tables 4.2.6.8 and 6.1.1.4'

loop_
_geom_angle_atom_site_label_1
_geom_angle_atom_site_label_2
_geom_angle_atom_site_label_3
_geom_angle
_geom_angle_site_symmetry_1
_geom_angle_site_symmetry_3
B1 N1 B1 115.57(14) 6_556 .
B1 N1 H1NB 110.3(5) 6_556 .
B1 N1 H1NB 110.3(5) . .
B1 N1 H1NA 108.1(5) 6_556 .
B1 N1 H1NA 108.1(5) . .
H1NB N1 H1NA 103.9(15) . .
N2 B2 N2 106.97(14) . 6_556
N2 B2 H2BB 109.9(4) . .
N2 B2 H2BB 109.9(4) 6_556 .
N2 B2 H2BA 109.5(4) . .
N2 B2 H2BA 109.5(4) 6_556 .
H2BB B2 H2BA 110.9(11) . .
B2 N2 B1 115.69(11) . .
B2 N2 H2NB 110.6(8) . .
B1 N2 H2NB 109.8(9) . .
B2 N2 H2NA 107.7(9) . .
B1 N2 H2NA 107.0(8) . .
H2NB N2 H2NA 105.4(12) . .
N1 B1 N2 106.98(11) . .
N1 B1 H1BB 111.1(6) . .
N2 B1 H1BB 109.4(6) . .
N1 B1 H1BA 108.2(5) . .
N2 B1 H1BA 108.6(6) . .
H1BB B1 H1BA 112.4(8) . .

loop_
_geom_bond_atom_site_label_1
_geom_bond_atom_site_label_2
_geom_bond_distance
_geom_bond_site_symmetry_2
N1 B1 1.5748(15) 6_556
N1 B1 1.5748(15) .
N1 H1NB 0.863(18) .
N1 H1NA 0.888(19) .
B2 N2 1.5718(15) .
B2 N2 1.5718(15) 6_556
B2 H2BB 1.183(17) .
B2 H2BA 1.126(17) .
N2 B1 1.5752(18) .
N2 H2NB 0.865(16) .
N2 H2NA 0.903(16) .
B1 H1BB 1.154(12) .
B1 H1BA 1.138(12) .
